data_2311898
loop_
_publ_author_name
'Lu, Norman'
'Wei, Rong Jyun'
'Chiang, Hsing Fang'
'Thrasher, Joseph S.'
'Wen, Yuh Sheng'
'Liu, Ling Kang'

_publ_section_title
;
 Weak hydrogen and halogen bonding in
 4-[(2,2-difluoroethoxy)methyl]pyridinium iodide and
 4-[(3-chloro-2,2,3,3-tetrafluoropropoxy)methyl]pyridinium iodide.
;
_journal_coeditor_code KU3200
_journal_issue 'Pt 9'
_journal_name_full 'Acta crystallographica. Section C, Structural chemistry'
_journal_page_first 682
_journal_page_last 687
_journal_paper_doi 10.1107/S2053229617011172
_journal_volume 73
_journal_year 2017
_chemical_formula_iupac 'C9 H9 Cl F4 N O +, I -'
_chemical_formula_moiety 'C9 H9 Cl F4 N O +, I -'
_chemical_formula_sum 'C9 H9 Cl F4 I N O'
_chemical_formula_weight 385.52
_chemical_name_systematic
;
4-[(3-Chloro-2,2,3,3-tetrafluoropropoxy)methyl]pyridinium iodide
;
_space_group_crystal_system monoclinic
_space_group_IT_number 14
_space_group_name_Hall '-P 2yn'
_space_group_name_H-M_alt 'P 1 21/n 1'
_atom_sites_solution_hydrogens mixed
_audit_creation_method SHELXL-2013
_cell_angle_alpha 90
_cell_angle_beta 91.813(2)
_cell_angle_gamma 90
_cell_formula_units_Z 4
_cell_length_a 5.3299(2)
_cell_length_b 27.5016(7)
_cell_length_c 8.3227(2)
_cell_measurement_reflns_used 9996
_cell_measurement_temperature 100.0(2)
_cell_measurement_theta_max 27.2
_cell_measurement_theta_min 2.56
_cell_volume 1219.34(6)
_computing_cell_refinement
;
SAINT (Bruker, 2015)
;
_computing_data_collection 'Bruker Instrument Service v2012.12.0.3'
_computing_data_reduction
;
SAINT (Bruker, 2015)
;
_computing_molecular_graphics
;
shelXle (H\"ubschle <i>et al.</i>,  2011)
;
_computing_publication_material
;
WinGX (Farrugia, 2012)
;
_computing_structure_refinement
;
SHELXL2013 (Sheldrick, 2015b)
;
_computing_structure_solution
;
SHELXT (Sheldrick, 2015a)
;
_diffrn_ambient_temperature 100.0(2)
_diffrn_measured_fraction_theta_full 1.000
_diffrn_measured_fraction_theta_max 1.000
_diffrn_measurement_device_type 'Bruker APEXII CCD'
_diffrn_measurement_method '\f and \w scans'
_diffrn_radiation_type MoK\a
_diffrn_radiation_wavelength 0.71073
_diffrn_reflns_av_R_equivalents 0.0324
_diffrn_reflns_av_unetI/netI 0.0161
_diffrn_reflns_Laue_measured_fraction_full 1.000
_diffrn_reflns_Laue_measured_fraction_max 1.000
_diffrn_reflns_limit_h_max 6
_diffrn_reflns_limit_h_min -6
_diffrn_reflns_limit_k_max 35
_diffrn_reflns_limit_k_min -35
_diffrn_reflns_limit_l_max 10
_diffrn_reflns_limit_l_min -10
_diffrn_reflns_number 23618
_diffrn_reflns_point_group_measured_fraction_full 1.000
_diffrn_reflns_point_group_measured_fraction_max 1.000
_diffrn_reflns_theta_full 25.000
_diffrn_reflns_theta_max 27.084
_diffrn_reflns_theta_min 2.558
_exptl_absorpt_coefficient_mu 2.879
_exptl_absorpt_correction_T_max 0.9705
_exptl_absorpt_correction_T_min 0.7419
_exptl_absorpt_correction_type multi-scan
_exptl_absorpt_process_details
;
(SADABS; Bruker, 2015)
;
_exptl_crystal_colour colourless
_exptl_crystal_density_diffrn 2.100
_exptl_crystal_density_method 'not measured'
_exptl_crystal_description plate
_exptl_crystal_F_000 736
_exptl_crystal_size_max 0.440
_exptl_crystal_size_mid 0.360
_exptl_crystal_size_min 0.040
_refine_diff_density_max 0.502
_refine_diff_density_min -0.432
_refine_diff_density_rms 0.069
_refine_ls_extinction_method none
_refine_ls_goodness_of_fit_ref 1.199
_refine_ls_hydrogen_treatment mixed
_refine_ls_matrix_type full
_refine_ls_number_parameters 158
_refine_ls_number_reflns 2687
_refine_ls_number_restraints 0
_refine_ls_restrained_S_all 1.199
_refine_ls_R_factor_all 0.0184
_refine_ls_R_factor_gt 0.0179
_refine_ls_shift/su_max 0.003
_refine_ls_shift/su_mean 0.000
_refine_ls_structure_factor_coef Fsqd
_refine_ls_weighting_details 'w=1/[\s^2^(Fo^2^)+(0.0042P)^2^+1.4046P] where P=(Fo^2^+2Fc^2^)/3'
_refine_ls_weighting_scheme calc
_refine_ls_wR_factor_gt 0.0368
_refine_ls_wR_factor_ref 0.0370
_reflns_Friedel_coverage 0.000
_reflns_number_gt 2631
_reflns_number_total 2687
_reflns_threshold_expression 'I > 2\s(I)'
_cod_data_source_file ku3200sup1.cif
_cod_data_source_block i16319
_cod_original_sg_symbol_H-M 'P 21/n'
_cod_database_code 2311898
_publcif_datablock.id {6ae6477f-bbf9-4997-9b1f-61662b13bf3f}

_shelx_space_group_comment
;
The symmetry employed for this shelxl refinement is uniquely defined
by the following loop, which should always be used as a source of
symmetry information in preference to the above space-group names.
They are only intended as comments.
;
_shelxl_version_number 2013-4
_publcif_info_exptl_table_max_cols 4
_publcif_info_exptl_table_use_headnotes n
_publcif_funding_html
;<span class="funder">
<span class="fundref-name" data-id="501100004663">Ministry of Science
 and Technology, Taiwan</span>
<span class="fundref-subname" data-id=""></span> 
(<span class="fundref-grant-group"><span 
class="fundref-grant-type">award</span> No. 
<span class="fundref-grant-id">MOST 104-2113-M-027-002-MY3</span> to 
<span class="fundref-grant-recipient">N. Lu</span></span>).
</span>
;

loop_
_space_group_symop_operation_xyz
'x, y, z'
'-x+1/2, y+1/2, -z+1/2'
'-x, -y, -z'
'x-1/2, -y-1/2, z-1/2'

loop_
_atom_site_label
_atom_site_type_symbol
_atom_site_fract_x
_atom_site_fract_y
_atom_site_fract_z
_atom_site_U_iso_or_equiv
_atom_site_adp_type
_atom_site_occupancy
_atom_site_site_symmetry_order
_atom_site_calc_flag
_atom_site_refinement_flags_posn
_atom_site_refinement_flags_adp
I1 I -0.07294(2) 0.54576(2) 0.78282(2) 0.01335(4) Uani 1 1 d . .
Cl1 Cl 0.93422(10) 0.15860(2) 0.70756(6) 0.01902(11) Uani 1 1 d . .
F1 F 0.7905(2) 0.26201(4) 0.67304(14) 0.0149(2) Uani 1 1 d . .
F2 F 1.0714(2) 0.25388(4) 0.86687(14) 0.0180(3) Uani 1 1 d . .
F3 F 1.0913(2) 0.20815(4) 0.47562(14) 0.0210(3) Uani 1 1 d . .
F4 F 1.3589(2) 0.19877(4) 0.67401(17) 0.0236(3) Uani 1 1 d . .
O1 O 1.0798(3) 0.34294(5) 0.69182(17) 0.0150(3) Uani 1 1 d . .
N1 N 0.3803(3) 0.45367(6) 0.8043(2) 0.0152(3) Uani 1 1 d . .
C1 C 0.3836(4) 0.45246(7) 0.6427(3) 0.0165(4) Uani 1 1 d . .
H1 H 0.2658 0.4710 0.5805 0.020 Uiso 1 1 calc R U
C2 C 0.5576(4) 0.42433(7) 0.5680(2) 0.0143(4) Uani 1 1 d . .
H2 H 0.5615 0.4234 0.4540 0.017 Uiso 1 1 calc R U
C4 C 0.7296(4) 0.39695(7) 0.6611(2) 0.0116(4) Uani 1 1 d . .
C5 C 0.7249(4) 0.40050(7) 0.8278(2) 0.0134(4) Uani 1 1 d . .
H5 H 0.8435 0.3831 0.8932 0.016 Uiso 1 1 calc R U
C6 C 0.5467(4) 0.42942(7) 0.8975(3) 0.0159(4) Uani 1 1 d . .
H6 H 0.5423 0.4321 1.0112 0.019 Uiso 1 1 calc R U
C7 C 0.9082(4) 0.36433(7) 0.5774(2) 0.0146(4) Uani 1 1 d . .
H7A H 0.8134 0.3385 0.5191 0.017 Uiso 1 1 calc R U
H7B H 1.0019 0.3833 0.4980 0.017 Uiso 1 1 calc R U
C8 C 1.1868(4) 0.29899(7) 0.6391(3) 0.0143(4) Uani 1 1 d . .
H8A H 1.3642 0.2970 0.6775 0.017 Uiso 1 1 calc R U
H8B H 1.1825 0.2980 0.5202 0.017 Uiso 1 1 calc R U
C9 C 1.0403(4) 0.25630(7) 0.7042(2) 0.0118(4) Uani 1 1 d . .
C10 C 1.1159(4) 0.20667(7) 0.6368(2) 0.0141(4) Uani 1 1 d . .
H1A H 0.267(5) 0.4713(9) 0.841(3) 0.019(6) Uiso 1 1 d . .

loop_
_atom_site_aniso_label
_atom_site_aniso_U_11
_atom_site_aniso_U_22
_atom_site_aniso_U_33
_atom_site_aniso_U_23
_atom_site_aniso_U_13
_atom_site_aniso_U_12
I1 0.01386(7) 0.01387(7) 0.01234(7) 0.00106(5) 0.00054(5) 0.00388(5)
Cl1 0.0182(3) 0.0135(2) 0.0256(3) 0.00308(19) 0.0049(2) -0.00237(18)
F1 0.0076(5) 0.0182(6) 0.0190(6) 0.0000(5) 0.0006(4) 0.0026(4)
F2 0.0209(6) 0.0229(6) 0.0102(6) 0.0007(5) -0.0006(5) -0.0009(5)
F3 0.0305(7) 0.0185(6) 0.0144(6) -0.0028(5) 0.0076(5) -0.0010(5)
F4 0.0100(6) 0.0178(6) 0.0430(8) 0.0030(6) 0.0022(5) 0.0040(5)
O1 0.0158(7) 0.0126(7) 0.0164(7) -0.0016(5) -0.0013(6) 0.0048(6)
N1 0.0134(9) 0.0135(8) 0.0189(9) -0.0023(7) 0.0025(7) 0.0025(7)
C1 0.0163(10) 0.0129(9) 0.0201(11) 0.0011(8) -0.0033(8) 0.0008(8)
C2 0.0162(10) 0.0134(9) 0.0132(10) 0.0006(7) -0.0023(8) -0.0004(8)
C4 0.0116(9) 0.0077(8) 0.0154(10) 0.0011(7) 0.0008(7) -0.0018(7)
C5 0.0136(10) 0.0121(9) 0.0146(10) 0.0027(7) 0.0001(8) 0.0006(7)
C6 0.0176(10) 0.0143(10) 0.0159(10) -0.0006(8) 0.0016(8) -0.0011(8)
C7 0.0167(10) 0.0130(9) 0.0140(10) 0.0013(8) 0.0007(8) 0.0035(8)
C8 0.0121(10) 0.0120(9) 0.0189(10) 0.0000(8) 0.0038(8) 0.0033(7)
C9 0.0096(9) 0.0156(9) 0.0102(9) 0.0005(7) -0.0009(7) 0.0016(7)
C10 0.0121(10) 0.0135(9) 0.0169(10) 0.0020(8) 0.0025(8) 0.0007(7)

loop_
_atom_type_symbol
_atom_type_description
_atom_type_scat_dispersion_real
_atom_type_scat_dispersion_imag
_atom_type_scat_source
I I -0.4742 1.8119 'International Tables Vol C Tables 4.2.6.8 and 6.1.1.4'
Cl Cl 0.1484 0.1585 'International Tables Vol C Tables 4.2.6.8 and 6.1.1.4'
F F 0.0171 0.0103 'International Tables Vol C Tables 4.2.6.8 and 6.1.1.4'
O O 0.0106 0.0060 'International Tables Vol C Tables 4.2.6.8 and 6.1.1.4'
N N 0.0061 0.0033 'International Tables Vol C Tables 4.2.6.8 and 6.1.1.4'
C C 0.0033 0.0016 'International Tables Vol C Tables 4.2.6.8 and 6.1.1.4'
H H 0.0000 0.0000 'International Tables Vol C Tables 4.2.6.8 and 6.1.1.4'

loop_
_geom_angle_atom_site_label_1
_geom_angle_atom_site_label_2
_geom_angle_atom_site_label_3
_geom_angle
C8 O1 C7 113.73(15)
C6 N1 C1 122.52(19)
C6 N1 H1A 123.1(17)
C1 N1 H1A 114.4(17)
N1 C1 C2 119.81(19)
N1 C1 H1 120.1
C2 C1 H1 120.1
C1 C2 C4 119.51(19)
C1 C2 H2 120.2
C4 C2 H2 120.2
C5 C4 C2 118.76(18)
C5 C4 C7 122.59(18)
C2 C4 C7 118.64(18)
C6 C5 C4 119.59(19)
C6 C5 H5 120.2
C4 C5 H5 120.2
N1 C6 C5 119.73(19)
N1 C6 H6 120.1
C5 C6 H6 120.1
O1 C7 C4 109.88(16)
O1 C7 H7A 109.7
C4 C7 H7A 109.7
O1 C7 H7B 109.7
C4 C7 H7B 109.7
H7A C7 H7B 108.2
O1 C8 C9 109.48(16)
O1 C8 H8A 109.8
C9 C8 H8A 109.8
O1 C8 H8B 109.8
C9 C8 H8B 109.8
H8A C8 H8B 108.2
F1 C9 F2 106.50(15)
F1 C9 C8 110.76(16)
F2 C9 C8 110.16(16)
F1 C9 C10 107.49(16)
F2 C9 C10 107.16(15)
C8 C9 C10 114.41(16)
F4 C10 F3 107.35(16)
F4 C10 C9 108.85(16)
F3 C10 C9 108.63(16)
F4 C10 Cl1 109.92(14)
F3 C10 Cl1 108.70(14)
C9 C10 Cl1 113.22(14)

loop_
_geom_bond_atom_site_label_1
_geom_bond_atom_site_label_2
_geom_bond_distance
Cl1 C10 1.751(2)
F1 C9 1.357(2)
F2 C9 1.360(2)
F3 C10 1.345(2)
F4 C10 1.340(2)
O1 C8 1.412(2)
O1 C7 1.426(2)
N1 C6 1.338(3)
N1 C1 1.346(3)
N1 H1A 0.84(3)
C1 C2 1.372(3)
C1 H1 0.9500
C2 C4 1.401(3)
C2 H2 0.9500
C4 C5 1.392(3)
C4 C7 1.496(3)
C5 C6 1.380(3)
C5 H5 0.9500
C6 H6 0.9500
C7 H7A 0.9900
C7 H7B 0.9900
C8 C9 1.519(3)
C8 H8A 0.9900
C8 H8B 0.9900
C9 C10 1.534(3)

loop_
_geom_hbond_atom_site_label_D
_geom_hbond_atom_site_label_H
_geom_hbond_atom_site_label_A
_geom_hbond_distance_DH
_geom_hbond_distance_HA
_geom_hbond_distance_DA
_geom_hbond_angle_DHA
_geom_hbond_site_symmetry_A
_geom_hbond_publ_flag
N1 H1A I1 0.84(3) 2.77(3) 3.501(2) 147(2) . yes
C6 H6 I1 0.95 3.14 3.788(2) 127 3_567 yes
C7 H7B I1 0.99 3.08 4.005(2) 157 3_666 yes
C10 Cl1 I1 1.752(2) 3.6544(7) 5.341(2) 161.01(6) 2_546 yes
C8 H8A F1 0.99 2.47 3.378(2) 152 1_655 yes
C9 F1 F4 1.358(2) 2.8841(15) 3.962(2) 135.01(11) 1_455 yes
C9 F1 F2 1.358(2) 2.8035(16) 3.710(2) 122.24(10) 4_565 yes
C9 F1 F3 1.358(2) 2.8830(16) 3.483(2) 104.60(10) 4_566 yes
C9 F2 F1 1.360(2) 2.8035(16) 4.114(2) 161.14(11) 4_566 yes
C9 F2 F3 1.360(2) 2.9333(15) 3.483(2) 102.10(11) 4_566 yes
C10 F3 F1 1.344(2) 2.8830(16) 4.091(2) 148.57(11) 4_665 yes
C10 F3 F2 1.344(2) 2.9333(15) 3.530(2) 105.08(11) 4_665 yes
C10 F4 F1 1.340(2) 2.8841(15) 3.907(2) 131.82(11) 1_655 yes

loop_
_publcif_info_tables.block_id
_publcif_info_tables.reference_item
{45c6d89a-adae-4e06-a920-e955fe0b7c19} '_publcif_info_datablock.publ_exptl'
{bcc3a512-edef-4322-838e-1211247ebf09} '_geom_hbond_atom_site_label_D'
{6ae6477f-bbf9-4997-9b1f-61662b13bf3f} '_geom_hbond_atom_site_label_D'

loop_
_publcif_info_cif.paper_type
CE

loop_
_publcif_info_datablock.id
_publcif_info_datablock.publ_exptl
_publcif_info_datablock.publ_geom
_publcif_info_datablock.structure
{45c6d89a-adae-4e06-a920-e955fe0b7c19} ? ? ?
{bcc3a512-edef-4322-838e-1211247ebf09} y y y
{6ae6477f-bbf9-4997-9b1f-61662b13bf3f} y y y

loop_
_publcif_info_exptl_table_extra_item
sin_theta_over_lambda_max
